data_4084999
loop_
_publ_author_name
'Albert, Joan'
'Granell, Jaume'
'Qadir, Romana'
'Quirante, Josefina'
'Calvis, Carme'
'Messeguer, Ramon'
'Bad\'ia, Josefa'
'Baldom\`a, Laura'
'Font-Bardia, Merc\`e'
'Calvet, Teresa'

_publ_section_title
;
 Cyclopalladated Benzophenone Imines: Synthesis, Antitumor Activity, Cell
 Accumulation, DNA Interaction, and Cathepsin B Inhibition
;
_journal_issue 24
_journal_name_full Organometallics
_journal_page_first 7284
_journal_paper_doi 10.1021/om501060f
_journal_volume 33
_journal_year 2014
_chemical_formula_moiety 'C42 H34 N2 O4 Pd2, 2(C H4 O)'
_chemical_formula_sum 'C44 H42 N2 O6 Pd2'
_chemical_formula_weight 907.60
_chemical_name_systematic
; 
 ? 
;
_space_group_IT_number 14
_symmetry_cell_setting monoclinic
_symmetry_space_group_name_Hall '-P 2ybc'
_symmetry_space_group_name_H-M 'P 1 21/c 1'
_atom_sites_solution_hydrogens geom
_atom_sites_solution_primary direct
_atom_sites_solution_secondary difmap
_audit_creation_method SHELXL-97
_cell_angle_alpha 90.00
_cell_angle_beta 115.923(3)
_cell_angle_gamma 90.00
_cell_formula_units_Z 4
_cell_length_a 10.6835(7)
_cell_length_b 21.5489(15)
_cell_length_c 18.9313(10)
_cell_measurement_reflns_used 9695
_cell_measurement_temperature 100(2)
_cell_measurement_theta_max 35.38
_cell_measurement_theta_min 2.32
_cell_volume 3919.8(4)
_computing_cell_refinement 'Bruker SAINT'
_computing_data_collection 'Bruker APEX2'
_computing_data_reduction 'Bruker SAINT'
_computing_molecular_graphics 'Bruker SHELXTL'
_computing_publication_material 'Bruker SHELXTL'
_computing_structure_refinement 'SHELXL-2013 (Sheldrick 2013)'
_computing_structure_solution 'SHELXS-97 (Sheldrick 2008)'
_diffrn_ambient_temperature 100(2)
_diffrn_detector_area_resol_mean photon
_diffrn_measured_fraction_theta_full 0.998
_diffrn_measured_fraction_theta_max 0.998
_diffrn_measurement_device_type 'D8 Venture'
_diffrn_measurement_method '\f and\w scans'
_diffrn_radiation_monochromator multilayer
_diffrn_radiation_source microfocus
_diffrn_radiation_type MoK\a
_diffrn_radiation_wavelength 0.71073
_diffrn_reflns_av_R_equivalents 0.0873
_diffrn_reflns_av_sigmaI/netI 0.0517
_diffrn_reflns_limit_h_max 17
_diffrn_reflns_limit_h_min -17
_diffrn_reflns_limit_k_max 35
_diffrn_reflns_limit_k_min -35
_diffrn_reflns_limit_l_max 30
_diffrn_reflns_limit_l_min -28
_diffrn_reflns_number 202184
_diffrn_reflns_theta_full 35.41
_diffrn_reflns_theta_max 35.41
_diffrn_reflns_theta_min 2.14
_exptl_absorpt_coefficient_mu 0.968
_exptl_absorpt_correction_T_max 0.7469
_exptl_absorpt_correction_T_min 0.6367
_exptl_absorpt_correction_type multi-scan
_exptl_absorpt_process_details sadabs
_exptl_crystal_colour yellow
_exptl_crystal_density_diffrn 1.538
_exptl_crystal_density_method 'not measured'
_exptl_crystal_description prism
_exptl_crystal_F_000 1840
_exptl_crystal_size_max 0.687
_exptl_crystal_size_mid 0.305
_exptl_crystal_size_min 0.160
_refine_diff_density_max 1.915
_refine_diff_density_min -1.411
_refine_diff_density_rms 0.135
_refine_ls_extinction_method none
_refine_ls_goodness_of_fit_ref 1.026
_refine_ls_hydrogen_treatment mixed
_refine_ls_matrix_type full
_refine_ls_number_parameters 497
_refine_ls_number_reflns 17768
_refine_ls_number_restraints 4
_refine_ls_restrained_S_all 1.027
_refine_ls_R_factor_all 0.0855
_refine_ls_R_factor_gt 0.0468
_refine_ls_shift/su_max 0.001
_refine_ls_shift/su_mean 0.000
_refine_ls_structure_factor_coef Fsqd
_refine_ls_weighting_details 'calc w=1/[\s^2^(Fo^2^)+(0.0368P)^2^+6.5044P] where P=(Fo^2^+2Fc^2^)/3'
_refine_ls_weighting_scheme calc
_refine_ls_wR_factor_gt 0.0930
_refine_ls_wR_factor_ref 0.1076
_reflns_number_gt 12441
_reflns_number_total 17768
_reflns_threshold_expression >2sigma(I)
_cod_data_source_file om501060f_si_002.cif
_cod_data_source_block mo_iamrb142_0m
_cod_depositor_comments 'Adding full bibliography for 4084996--4085001.cif.'
_cod_original_sg_symbol_H-M 'P 21/c'
_cod_database_code 4084999

loop_
_symmetry_equiv_pos_as_xyz
'x, y, z'
'-x, y+1/2, -z+1/2'
'-x, -y, -z'
'x, -y-1/2, z-1/2'

loop_
_atom_site_label
_atom_site_type_symbol
_atom_site_fract_x
_atom_site_fract_y
_atom_site_fract_z
_atom_site_U_iso_or_equiv
_atom_site_adp_type
_atom_site_occupancy
_atom_site_symmetry_multiplicity
_atom_site_calc_flag
_atom_site_refinement_flags
Pd1 Pd 0.191623(16) 0.133991(8) 0.124554(10) 0.01754(4) Uani 1 1 d .
Pd2 Pd 0.071634(16) 0.128490(8) 0.235770(9) 0.01662(4) Uani 1 1 d .
O1 O 0.05180(17) 0.05778(8) 0.08410(10) 0.0211(3) Uani 1 1 d .
O2 O -0.07758(16) 0.07832(8) 0.14811(10) 0.0218(3) Uani 1 1 d .
O3 O 0.21019(17) 0.04972(8) 0.26940(10) 0.0212(3) Uani 1 1 d .
O4 O 0.33806(16) 0.07754(8) 0.20716(10) 0.0228(3) Uani 1 1 d .
N1 N 0.06652(19) 0.19429(9) 0.04238(11) 0.0192(4) Uani 1 1 d .
N2 N 0.20183(19) 0.18440(9) 0.32213(11) 0.0182(3) Uani 1 1 d .
C1 C 0.1063(2) 0.25189(11) 0.05178(13) 0.0204(4) Uani 1 1 d .
C2 C 0.0234(2) 0.30410(11) 0.00299(14) 0.0220(4) Uani 1 1 d .
C3 C -0.0047(3) 0.35510(13) 0.03962(16) 0.0291(5) Uani 1 1 d .
H5 H 0.0270 0.3552 0.0939 0.035 Uiso 1 1 calc R
C4 C -0.0792(3) 0.40523(14) -0.00416(18) 0.0347(6) Uani 1 1 d .
H4 H -0.0979 0.4388 0.0206 0.042 Uiso 1 1 calc R
C5 C -0.1260(3) 0.40537(14) -0.08488(18) 0.0363(6) Uani 1 1 d .
H3 H -0.1755 0.4392 -0.1143 0.044 Uiso 1 1 calc R
C6 C -0.0991(3) 0.35507(14) -0.12197(16) 0.0328(6) Uani 1 1 d .
H2 H -0.1304 0.3554 -0.1762 0.039 Uiso 1 1 calc R
C7 C -0.0258(3) 0.30445(12) -0.07844(14) 0.0256(5) Uani 1 1 d .
H1 H -0.0094 0.2706 -0.1036 0.031 Uiso 1 1 calc R
C8 C 0.2475(2) 0.26132(11) 0.11420(13) 0.0220(4) Uani 1 1 d .
C9 C 0.3120(2) 0.20686(11) 0.15525(13) 0.0205(4) Uani 1 1 d .
C10 C 0.4510(2) 0.20958(12) 0.21023(14) 0.0249(5) Uani 1 1 d .
H6 H 0.4953 0.1742 0.2380 0.030 Uiso 1 1 calc R
C11 C 0.5235(3) 0.26545(13) 0.22349(16) 0.0298(5) Uani 1 1 d .
H7 H 0.6161 0.2671 0.2605 0.036 Uiso 1 1 calc R
C12 C 0.4596(3) 0.31840(13) 0.18244(17) 0.0324(6) Uani 1 1 d .
H8 H 0.5098 0.3552 0.1918 0.039 Uiso 1 1 calc R
C13 C 0.3209(3) 0.31715(12) 0.12731(15) 0.0277(5) Uani 1 1 d .
H9 H 0.2778 0.3528 0.0997 0.033 Uiso 1 1 calc R
C14 C -0.0626(2) 0.17357(11) -0.01863(13) 0.0210(4) Uani 1 1 d .
C15 C -0.1893(2) 0.19506(12) -0.02410(14) 0.0244(5) Uani 1 1 d .
H14 H -0.1917 0.2260 0.0096 0.029 Uiso 1 1 calc R
C16 C -0.3119(3) 0.16990(13) -0.08030(16) 0.0311(6) Uani 1 1 d .
H13 H -0.3972 0.1841 -0.0846 0.037 Uiso 1 1 calc R
C17 C -0.3075(3) 0.12364(14) -0.13008(17) 0.0365(7) Uani 1 1 d .
H12 H -0.3899 0.1061 -0.1668 0.044 Uiso 1 1 calc R
C18 C -0.1811(3) 0.10334(14) -0.12546(16) 0.0350(6) Uani 1 1 d .
H11 H -0.1788 0.0732 -0.1600 0.042 Uiso 1 1 calc R
C19 C -0.0582(3) 0.12808(12) -0.06915(15) 0.0273(5) Uani 1 1 d .
H10 H 0.0270 0.1142 -0.0653 0.033 Uiso 1 1 calc R
C20 C -0.0554(2) 0.05170(10) 0.09463(13) 0.0193(4) Uani 1 1 d .
C1W C 0.3707(3) 0.56298(17) 0.3216(2) 0.0476(8) Uani 1 1 d .
H1WA H 0.3464 0.5627 0.2664 0.071 Uiso 1 1 calc R
H1WB H 0.3843 0.6050 0.3403 0.071 Uiso 1 1 calc R
H1WC H 0.2971 0.5444 0.3304 0.071 Uiso 1 1 calc R
C21 C -0.0431(2) 0.20273(11) 0.20988(13) 0.0187(4) Uani 1 1 d .
C22 C 0.0275(2) 0.25556(11) 0.25291(13) 0.0193(4) Uani 1 1 d .
C23 C 0.1673(2) 0.24305(10) 0.31487(13) 0.0183(4) Uani 1 1 d .
C24 C 0.3287(2) 0.16099(11) 0.38265(13) 0.0202(4) Uani 1 1 d .
C25 C 0.3186(3) 0.11443(12) 0.43058(14) 0.0259(5) Uani 1 1 d .
H19 H 0.2318 0.1008 0.4245 0.031 Uiso 1 1 calc R
C26 C 0.4396(3) 0.08835(13) 0.48782(15) 0.0332(6) Uani 1 1 d .
H18 H 0.4335 0.0574 0.5204 0.040 Uiso 1 1 calc R
C27 C 0.5686(3) 0.10804(14) 0.49664(16) 0.0349(6) Uani 1 1 d .
H17 H 0.6490 0.0904 0.5350 0.042 Uiso 1 1 calc R
C28 C 0.5781(3) 0.15415(13) 0.44818(16) 0.0329(6) Uani 1 1 d .
H16 H 0.6650 0.1672 0.4538 0.040 Uiso 1 1 calc R
C29 C 0.4582(2) 0.18102(12) 0.39118(15) 0.0251(5) Uani 1 1 d .
H15 H 0.4646 0.2122 0.3590 0.030 Uiso 1 1 calc R
C30 C 0.2546(2) 0.29331(11) 0.36611(14) 0.0208(4) Uani 1 1 d .
C31 C 0.2853(3) 0.34465(12) 0.33146(16) 0.0273(5) Uani 1 1 d .
H20 H 0.2537 0.3462 0.2773 0.033 Uiso 1 1 calc R
C32 C 0.3630(3) 0.39337(13) 0.37804(19) 0.0342(6) Uani 1 1 d .
H21 H 0.3834 0.4275 0.3549 0.041 Uiso 1 1 calc R
C33 C 0.4102(3) 0.39138(13) 0.45838(19) 0.0351(6) Uani 1 1 d .
H22 H 0.4617 0.4243 0.4891 0.042 Uiso 1 1 calc R
C34 C 0.3814(3) 0.34073(14) 0.49342(17) 0.0328(6) Uani 1 1 d .
H23 H 0.4134 0.3395 0.5477 0.039 Uiso 1 1 calc R
C35 C 0.3042(2) 0.29128(12) 0.44729(15) 0.0253(5) Uani 1 1 d .
H24 H 0.2858 0.2569 0.4709 0.030 Uiso 1 1 calc R
C36 C -0.0397(3) 0.31302(12) 0.24031(14) 0.0242(5) Uani 1 1 d .
H28 H 0.0070 0.3476 0.2693 0.029 Uiso 1 1 calc R
C37 C -0.1773(3) 0.31790(13) 0.18384(16) 0.0287(5) Uani 1 1 d .
H27 H -0.2226 0.3560 0.1745 0.034 Uiso 1 1 calc R
C38 C -0.2465(2) 0.26616(13) 0.14179(16) 0.0280(5) Uani 1 1 d .
H26 H -0.3385 0.2698 0.1044 0.034 Uiso 1 1 calc R
C39 C -0.1809(2) 0.20873(12) 0.15436(14) 0.0229(4) Uani 1 1 d .
H25 H -0.2291 0.1743 0.1257 0.027 Uiso 1 1 calc R
C40 C 0.3158(2) 0.04555(10) 0.25665(13) 0.0201(4) Uani 1 1 d .
C41 C 0.4276(3) 0.00052(13) 0.30533(17) 0.0321(6) Uani 1 1 d .
H29 H 0.4740 -0.0146 0.2753 0.048 Uiso 1 1 calc R
H30 H 0.3866 -0.0337 0.3201 0.048 Uiso 1 1 calc R
H31 H 0.4936 0.0210 0.3517 0.048 Uiso 1 1 calc R
C42 C -0.1701(3) 0.01029(12) 0.04006(16) 0.0282(5) Uani 1 1 d .
H32 H -0.2531 0.0343 0.0127 0.042 Uiso 1 1 calc R
H33 H -0.1876 -0.0218 0.0698 0.042 Uiso 1 1 calc R
H34 H -0.1429 -0.0082 0.0028 0.042 Uiso 1 1 calc R
O5 O -0.1204(3) 0.47246(12) 0.14562(16) 0.0542(7) Uani 1 1 d D
H5O H -0.160(4) 0.4965(16) 0.172(2) 0.065 Uiso 1 1 d D
C43 C 0.0222(4) 0.47662(16) 0.1964(2) 0.0465(8) Uani 1 1 d .
H35 H 0.0739 0.4519 0.1762 0.070 Uiso 1 1 calc R
H36 H 0.0385 0.4617 0.2475 0.070 Uiso 1 1 calc R
H37 H 0.0515 0.5191 0.2002 0.070 Uiso 1 1 calc R
O6 O 0.4928(3) 0.52955(13) 0.36168(17) 0.0553(7) Uani 1 1 d D
H6O H 0.552(4) 0.5444(19) 0.341(2) 0.066 Uiso 1 1 d D

loop_
_atom_site_aniso_label
_atom_site_aniso_U_11
_atom_site_aniso_U_22
_atom_site_aniso_U_33
_atom_site_aniso_U_23
_atom_site_aniso_U_13
_atom_site_aniso_U_12
Pd1 0.01563(7) 0.02079(8) 0.01675(7) -0.00097(6) 0.00761(6) -0.00431(6)
Pd2 0.01635(7) 0.01852(8) 0.01543(7) 0.00219(6) 0.00736(5) 0.00245(6)
O1 0.0215(7) 0.0209(8) 0.0226(8) -0.0017(6) 0.0112(6) -0.0046(6)
O2 0.0174(7) 0.0252(8) 0.0230(8) -0.0018(6) 0.0091(6) -0.0023(6)
O3 0.0228(7) 0.0199(8) 0.0210(8) 0.0032(6) 0.0096(6) 0.0035(6)
O4 0.0178(7) 0.0255(9) 0.0251(8) 0.0014(6) 0.0093(6) 0.0009(6)
N1 0.0187(8) 0.0239(10) 0.0153(8) -0.0018(7) 0.0077(7) -0.0052(7)
N2 0.0184(8) 0.0207(9) 0.0154(8) 0.0026(7) 0.0071(6) 0.0029(7)
C1 0.0233(10) 0.0233(11) 0.0166(9) -0.0019(8) 0.0107(8) -0.0061(8)
C2 0.0246(10) 0.0228(11) 0.0208(10) -0.0002(8) 0.0119(8) -0.0055(8)
C3 0.0366(13) 0.0289(13) 0.0238(12) -0.0036(10) 0.0152(10) -0.0025(10)
C4 0.0412(15) 0.0286(14) 0.0372(15) -0.0028(11) 0.0198(12) 0.0034(11)
C5 0.0443(16) 0.0316(15) 0.0376(15) 0.0100(12) 0.0224(13) 0.0109(12)
C6 0.0389(14) 0.0387(15) 0.0238(12) 0.0073(10) 0.0167(11) 0.0062(11)
C7 0.0297(12) 0.0287(13) 0.0229(11) 0.0012(9) 0.0156(9) 0.0002(9)
C8 0.0221(10) 0.0257(11) 0.0190(10) -0.0034(8) 0.0098(8) -0.0084(8)
C9 0.0197(9) 0.0242(11) 0.0195(10) -0.0030(8) 0.0104(8) -0.0069(8)
C10 0.0208(10) 0.0304(13) 0.0226(11) -0.0029(9) 0.0088(8) -0.0071(9)
C11 0.0217(11) 0.0383(15) 0.0267(12) -0.0073(10) 0.0081(9) -0.0126(10)
C12 0.0304(12) 0.0320(14) 0.0343(14) -0.0072(11) 0.0137(11) -0.0174(11)
C13 0.0324(12) 0.0252(12) 0.0255(12) -0.0017(9) 0.0128(10) -0.0106(10)
C14 0.0216(10) 0.0217(11) 0.0166(9) 0.0014(8) 0.0054(8) -0.0054(8)
C15 0.0217(10) 0.0276(12) 0.0222(11) 0.0014(9) 0.0081(8) -0.0039(9)
C16 0.0203(11) 0.0342(14) 0.0298(13) 0.0050(10) 0.0026(9) -0.0049(9)
C17 0.0297(13) 0.0368(15) 0.0274(13) 0.0018(11) -0.0021(10) -0.0115(11)
C18 0.0394(14) 0.0298(14) 0.0240(12) -0.0054(10) 0.0030(10) -0.0063(11)
C19 0.0278(11) 0.0281(13) 0.0217(11) -0.0017(9) 0.0069(9) -0.0017(9)
C20 0.0199(9) 0.0175(10) 0.0204(10) 0.0010(8) 0.0085(8) -0.0023(7)
C1W 0.0372(16) 0.0425(19) 0.070(2) 0.0011(16) 0.0299(17) 0.0022(13)
C21 0.0186(9) 0.0214(10) 0.0177(9) 0.0049(8) 0.0093(8) 0.0052(7)
C22 0.0193(9) 0.0226(11) 0.0184(10) 0.0053(8) 0.0106(8) 0.0052(8)
C23 0.0199(9) 0.0198(10) 0.0173(9) 0.0023(7) 0.0100(8) 0.0034(7)
C24 0.0207(9) 0.0203(10) 0.0152(9) -0.0003(8) 0.0039(7) 0.0044(8)
C25 0.0295(11) 0.0267(12) 0.0174(10) 0.0038(9) 0.0065(9) 0.0043(9)
C26 0.0443(15) 0.0264(13) 0.0194(11) 0.0058(9) 0.0052(10) 0.0112(11)
C27 0.0314(13) 0.0364(15) 0.0217(12) -0.0048(10) -0.0024(10) 0.0114(11)
C28 0.0235(11) 0.0333(14) 0.0306(13) -0.0074(11) 0.0013(10) 0.0046(10)
C29 0.0216(10) 0.0247(12) 0.0241(11) -0.0019(9) 0.0054(9) 0.0032(8)
C30 0.0202(10) 0.0190(10) 0.0242(11) -0.0005(8) 0.0107(8) 0.0038(8)
C31 0.0256(11) 0.0230(12) 0.0340(13) 0.0060(10) 0.0136(10) 0.0046(9)
C32 0.0276(12) 0.0187(12) 0.0563(19) 0.0031(12) 0.0184(12) 0.0021(9)
C33 0.0256(12) 0.0269(13) 0.0509(18) -0.0119(12) 0.0151(12) -0.0001(10)
C34 0.0272(12) 0.0401(16) 0.0326(14) -0.0144(11) 0.0146(10) -0.0028(11)
C35 0.0250(11) 0.0288(13) 0.0251(11) -0.0040(9) 0.0139(9) -0.0009(9)
C36 0.0268(11) 0.0225(11) 0.0250(11) 0.0036(9) 0.0128(9) 0.0063(9)
C37 0.0256(11) 0.0283(13) 0.0326(13) 0.0094(10) 0.0131(10) 0.0133(9)
C38 0.0196(10) 0.0334(14) 0.0295(12) 0.0095(10) 0.0094(9) 0.0084(9)
C39 0.0186(9) 0.0286(12) 0.0210(10) 0.0044(9) 0.0083(8) 0.0042(8)
C40 0.0187(9) 0.0169(10) 0.0204(10) -0.0024(8) 0.0044(8) 0.0022(7)
C41 0.0278(12) 0.0272(13) 0.0325(14) 0.0015(10) 0.0052(10) 0.0123(10)
C42 0.0244(11) 0.0267(12) 0.0312(13) -0.0062(10) 0.0101(10) -0.0092(9)
O5 0.0589(16) 0.0513(15) 0.0570(16) -0.0261(12) 0.0297(13) -0.0069(12)
C43 0.061(2) 0.0331(16) 0.051(2) -0.0064(14) 0.0294(17) 0.0033(14)
O6 0.0480(14) 0.0579(16) 0.0686(18) 0.0074(13) 0.0334(13) -0.0045(12)

loop_
_atom_type_symbol
_atom_type_description
_atom_type_scat_dispersion_real
_atom_type_scat_dispersion_imag
_atom_type_scat_source
C C 0.0033 0.0016 'International Tables Vol C Tables 4.2.6.8 and 6.1.1.4'
H H 0.0000 0.0000 'International Tables Vol C Tables 4.2.6.8 and 6.1.1.4'
N N 0.0061 0.0033 'International Tables Vol C Tables 4.2.6.8 and 6.1.1.4'
O O 0.0106 0.0060 'International Tables Vol C Tables 4.2.6.8 and 6.1.1.4'
Pd Pd -0.9988 1.0072 'International Tables Vol C Tables 4.2.6.8 and 6.1.1.4'

loop_
_geom_angle_atom_site_label_1
_geom_angle_atom_site_label_2
_geom_angle_atom_site_label_3
_geom_angle
C9 Pd1 N1 80.77(9)
C9 Pd1 O4 93.80(8)
N1 Pd1 O4 173.36(7)
C9 Pd1 O1 176.17(8)
N1 Pd1 O1 95.47(7)
O4 Pd1 O1 89.89(7)
C9 Pd1 Pd2 105.01(7)
N1 Pd1 Pd2 103.37(5)
O4 Pd1 Pd2 81.66(5)
O1 Pd1 Pd2 76.49(4)
C21 Pd2 N2 81.27(9)
C21 Pd2 O2 92.79(8)
N2 Pd2 O2 173.53(7)
C21 Pd2 O3 176.31(8)
N2 Pd2 O3 95.15(7)
O2 Pd2 O3 90.83(7)
C21 Pd2 Pd1 102.30(6)
N2 Pd2 Pd1 101.33(5)
O2 Pd2 Pd1 82.38(5)
O3 Pd2 Pd1 77.46(4)
C20 O1 Pd1 124.84(15)
C20 O2 Pd2 122.40(14)
C40 O3 Pd2 123.90(15)
C40 O4 Pd1 123.90(14)
C1 N1 C14 123.5(2)
C1 N1 Pd1 116.28(15)
C14 N1 Pd1 120.10(15)
C23 N2 C24 123.39(19)
C23 N2 Pd2 115.42(15)
C24 N2 Pd2 120.97(15)
N1 C1 C8 113.7(2)
N1 C1 C2 124.8(2)
C8 C1 C2 121.4(2)
C7 C2 C3 119.0(2)
C7 C2 C1 121.9(2)
C3 C2 C1 119.2(2)
C4 C3 C2 120.6(2)
C4 C3 H5 119.7
C2 C3 H5 119.7
C3 C4 C5 119.9(3)
C3 C4 H4 120.0
C5 C4 H4 120.0
C4 C5 C6 120.1(3)
C4 C5 H3 119.9
C6 C5 H3 119.9
C7 C6 C5 120.1(3)
C7 C6 H2 119.9
C5 C6 H2 119.9
C6 C7 C2 120.3(2)
C6 C7 H1 119.9
C2 C7 H1 119.9
C13 C8 C9 121.2(2)
C13 C8 C1 124.1(2)
C9 C8 C1 114.3(2)
C10 C9 C8 118.8(2)
C10 C9 Pd1 127.23(19)
C8 C9 Pd1 113.99(16)
C9 C10 C11 119.9(2)
C9 C10 H6 120.1
C11 C10 H6 120.1
C12 C11 C10 120.9(2)
C12 C11 H7 119.6
C10 C11 H7 119.6
C11 C12 C13 120.6(2)
C11 C12 H8 119.7
C13 C12 H8 119.7
C12 C13 C8 118.7(3)
C12 C13 H9 120.6
C8 C13 H9 120.6
C19 C14 C15 120.7(2)
C19 C14 N1 117.8(2)
C15 C14 N1 121.3(2)
C16 C15 C14 119.3(2)
C16 C15 H14 120.4
C14 C15 H14 120.4
C17 C16 C15 120.1(3)
C17 C16 H13 120.0
C15 C16 H13 120.0
C18 C17 C16 120.4(2)
C18 C17 H12 119.8
C16 C17 H12 119.8
C17 C18 C19 119.8(3)
C17 C18 H11 120.1
C19 C18 H11 120.1
C14 C19 C18 119.8(3)
C14 C19 H10 120.1
C18 C19 H10 120.1
O1 C20 O2 125.5(2)
O1 C20 C42 118.7(2)
O2 C20 C42 115.8(2)
O6 C1W H1WA 109.5
O6 C1W H1WB 109.5
H1WA C1W H1WB 109.5
O6 C1W H1WC 109.5
H1WA C1W H1WC 109.5
H1WB C1W H1WC 109.5
C39 C21 C22 118.9(2)
C39 C21 Pd2 127.55(18)
C22 C21 Pd2 113.54(15)
C36 C22 C21 120.7(2)
C36 C22 C23 124.5(2)
C21 C22 C23 114.47(19)
N2 C23 C22 113.8(2)
N2 C23 C30 124.8(2)
C22 C23 C30 121.3(2)
C25 C24 C29 120.5(2)
C25 C24 N2 117.4(2)
C29 C24 N2 122.0(2)
C24 C25 C26 119.3(3)
C24 C25 H19 120.3
C26 C25 H19 120.3
C27 C26 C25 120.6(3)
C27 C26 H18 119.7
C25 C26 H18 119.7
C26 C27 C28 119.9(2)
C26 C27 H17 120.0
C28 C27 H17 120.0
C27 C28 C29 120.2(3)
C27 C28 H16 119.9
C29 C28 H16 119.9
C24 C29 C28 119.6(3)
C24 C29 H15 120.2
C28 C29 H15 120.2
C35 C30 C31 119.3(2)
C35 C30 C23 121.8(2)
C31 C30 C23 118.8(2)
C32 C31 C30 119.9(3)
C32 C31 H20 120.0
C30 C31 H20 120.0
C33 C32 C31 120.4(3)
C33 C32 H21 119.8
C31 C32 H21 119.8
C32 C33 C34 120.3(3)
C32 C33 H22 119.9
C34 C33 H22 119.9
C33 C34 C35 119.9(3)
C33 C34 H23 120.1
C35 C34 H23 120.1
C30 C35 C34 120.2(3)
C30 C35 H24 119.9
C34 C35 H24 119.9
C37 C36 C22 119.2(2)
C37 C36 H28 120.4
C22 C36 H28 120.4
C38 C37 C36 120.0(2)
C38 C37 H27 120.0
C36 C37 H27 120.0
C37 C38 C39 121.1(2)
C37 C38 H26 119.4
C39 C38 H26 119.4
C38 C39 C21 120.0(2)
C38 C39 H25 120.0
C21 C39 H25 120.0
O3 C40 O4 125.3(2)
O3 C40 C41 117.9(2)
O4 C40 C41 116.7(2)
C40 C41 H29 109.5
C40 C41 H30 109.5
H29 C41 H30 109.5
C40 C41 H31 109.5
H29 C41 H31 109.5
H30 C41 H31 109.5
C20 C42 H32 109.5
C20 C42 H33 109.5
H32 C42 H33 109.5
C20 C42 H34 109.5
H32 C42 H34 109.5
H33 C42 H34 109.5
C43 O5 H5O 102(2)
O5 C43 H35 109.5
O5 C43 H36 109.5
H35 C43 H36 109.5
O5 C43 H37 109.5
H35 C43 H37 109.5
H36 C43 H37 109.5
C1W O6 H6O 104(3)

loop_
_geom_bond_atom_site_label_1
_geom_bond_atom_site_label_2
_geom_bond_distance
Pd1 C9 1.950(2)
Pd1 N1 2.0191(19)
Pd1 O4 2.0576(17)
Pd1 O1 2.1247(16)
Pd1 Pd2 2.9069(3)
Pd2 C21 1.943(2)
Pd2 N2 2.0177(19)
Pd2 O2 2.0374(16)
Pd2 O3 2.1573(16)
O1 C20 1.253(3)
O2 C20 1.273(3)
O3 C40 1.256(3)
O4 C40 1.267(3)
N1 C1 1.299(3)
N1 C14 1.429(3)
N2 C23 1.307(3)
N2 C24 1.431(3)
C1 C8 1.468(3)
C1 C2 1.479(3)
C2 C7 1.394(3)
C2 C3 1.400(4)
C3 C4 1.382(4)
C3 H5 0.9300
C4 C5 1.385(4)
C4 H4 0.9300
C5 C6 1.388(4)
C5 H3 0.9300
C6 C7 1.385(4)
C6 H2 0.9300
C7 H1 0.9300
C8 C13 1.397(3)
C8 C9 1.410(3)
C9 C10 1.393(3)
C10 C11 1.394(3)
C10 H6 0.9300
C11 C12 1.381(4)
C11 H7 0.9300
C12 C13 1.391(4)
C12 H8 0.9300
C13 H9 0.9300
C14 C19 1.385(4)
C14 C15 1.391(3)
C15 C16 1.387(3)
C15 H14 0.9300
C16 C17 1.387(4)
C16 H13 0.9300
C17 C18 1.385(4)
C17 H12 0.9300
C18 C19 1.386(4)
C18 H11 0.9300
C19 H10 0.9300
C20 C42 1.503(3)
C1W O6 1.389(4)
C1W H1WA 0.9600
C1W H1WB 0.9600
C1W H1WC 0.9600
C21 C39 1.391(3)
C21 C22 1.411(3)
C22 C36 1.398(3)
C22 C23 1.465(3)
C23 C30 1.481(3)
C24 C25 1.389(3)
C24 C29 1.389(3)
C25 C26 1.391(3)
C25 H19 0.9300
C26 C27 1.381(4)
C26 H18 0.9300
C27 C28 1.386(5)
C27 H17 0.9300
C28 C29 1.390(3)
C28 H16 0.9300
C29 H15 0.9300
C30 C35 1.390(3)
C30 C31 1.396(3)
C31 C32 1.389(4)
C31 H20 0.9300
C32 C33 1.378(4)
C32 H21 0.9300
C33 C34 1.380(4)
C33 H22 0.9300
C34 C35 1.396(4)
C34 H23 0.9300
C35 H24 0.9300
C36 C37 1.394(3)
C36 H28 0.9300
C37 C38 1.382(4)
C37 H27 0.9300
C38 C39 1.391(3)
C38 H26 0.9300
C39 H25 0.9300
C40 C41 1.502(3)
C41 H29 0.9600
C41 H30 0.9600
C41 H31 0.9600
C42 H32 0.9600
C42 H33 0.9600
C42 H34 0.9600
O5 C43 1.404(4)
O5 H5O 0.939(8)
C43 H35 0.9600
C43 H36 0.9600
C43 H37 0.9600
O6 H6O 0.932(7)
